data_4119520
loop_
_publ_author_name
'Renso Visbal'
'Isaura Ospino'
'Jos\'e M. L\'opez-de-Luzuriaga'
'Antonio Laguna'
'M. Concepci\'on Gimeno'

_publ_section_title
;
 N-Heterocyclic Carbene Ligands as Modulators of Luminescence in
 Three-Coordinate Gold(I) Complexes with Spectacular Quantum Yields
;
_journal_name_full 'Journal of the American Chemical Society'
_journal_page_first 4712
_journal_page_last 4715
_journal_paper_doi 10.1021/ja401523x
_journal_volume 135
_journal_year 2013
_chemical_formula_sum 'C50.5 H58 Au B9 N3 O2.5 P2'
_chemical_formula_weight 1103.20
_chemical_name_systematic
;
 ?
;
_space_group_IT_number 14
_symmetry_cell_setting monoclinic
_symmetry_space_group_name_Hall '-P 2ybc'
_symmetry_space_group_name_H-M 'P 1 21/c 1'
_atom_sites_solution_hydrogens geom
_atom_sites_solution_primary direct
_atom_sites_solution_secondary difmap
_audit_creation_method SHELXL-97
_cell_angle_alpha 90.00
_cell_angle_beta 102.900(7)
_cell_angle_gamma 90.00
_cell_formula_units_Z 4
_cell_length_a 12.2134(8)
_cell_length_b 29.6990(15)
_cell_length_c 14.7045(10)
_cell_measurement_reflns_used 8517
_cell_measurement_temperature 100(2)
_cell_measurement_theta_max 28.1515
_cell_measurement_theta_min 4.1561
_cell_volume 5199.1(6)
_computing_cell_refinement
;
CrysAlisPro, Agilent Technologies,
Version 1.171.35.11 (release 16-05-2011 CrysAlis171 .NET)
(compiled May 16 2011,17:55:39)
;
_computing_data_collection
;
CrysAlisPro, Agilent Technologies,
Version 1.171.35.11 (release 16-05-2011 CrysAlis171 .NET)
(compiled May 16 2011,17:55:39)
;
_computing_data_reduction
;
CrysAlisPro, Agilent Technologies,
Version 1.171.35.11 (release 16-05-2011 CrysAlis171 .NET)
(compiled May 16 2011,17:55:39)
;
_computing_structure_refinement 'SHELXL-97 (Sheldrick, 2008)'
_diffrn_ambient_temperature 100(2)
_diffrn_detector_area_resol_mean 16.0655
_diffrn_measured_fraction_theta_full 0.993
_diffrn_measured_fraction_theta_max 0.993
_diffrn_measurement_device_type 'Xcalibur, Sapphire3'
_diffrn_radiation_monochromator graphite
_diffrn_radiation_source 'fine-focus sealed tube'
_diffrn_radiation_type MoK\a
_diffrn_radiation_wavelength 0.71073
_diffrn_reflns_av_R_equivalents 0.0976
_diffrn_reflns_av_sigmaI/netI 0.1016
_diffrn_reflns_limit_h_max 14
_diffrn_reflns_limit_h_min -14
_diffrn_reflns_limit_k_max 35
_diffrn_reflns_limit_k_min -35
_diffrn_reflns_limit_l_max 17
_diffrn_reflns_limit_l_min -17
_diffrn_reflns_number 40272
_diffrn_reflns_theta_full 25.50
_diffrn_reflns_theta_max 25.50
_diffrn_reflns_theta_min 4.16
_exptl_absorpt_coefficient_mu 2.934
_exptl_absorpt_correction_T_max 0.7579
_exptl_absorpt_correction_T_min 0.5394
_exptl_absorpt_correction_type multi-scan
_exptl_absorpt_process_details
;
CrysAlisPro, Agilent Technologies,
Version 1.171.35.11 (release 16-05-2011 CrysAlis171 .NET)
(compiled May 16 2011,17:55:39)
empirical absorption correction using spherical harmonics,
 implemented in SCALE3 ABSPACK scaling algorithm.
;
_exptl_crystal_colour pale-yellow
_exptl_crystal_density_diffrn 1.409
_exptl_crystal_description prism
_exptl_crystal_F_000 2224
_exptl_crystal_size_max 0.24
_exptl_crystal_size_mid 0.12
_exptl_crystal_size_min 0.10
_refine_diff_density_max 3.406
_refine_diff_density_min -1.789
_refine_diff_density_rms 0.142
_refine_ls_extinction_method none
_refine_ls_goodness_of_fit_ref 1.059
_refine_ls_hydrogen_treatment 'mixed (BH located in Fourier map and others constr)'
_refine_ls_matrix_type full
_refine_ls_number_parameters 661
_refine_ls_number_reflns 9618
_refine_ls_number_restraints 1
_refine_ls_restrained_S_all 1.059
_refine_ls_R_factor_all 0.1180
_refine_ls_R_factor_gt 0.0754
_refine_ls_shift/su_max 0.001
_refine_ls_shift/su_mean 0.000
_refine_ls_structure_factor_coef Fsqd
_refine_ls_weighting_details 'calc w=1/[\s^2^(Fo^2^)+(0.0610P)^2^+31.4855P] where P=(Fo^2^+2Fc^2^)/3'
_refine_ls_weighting_scheme calc
_refine_ls_wR_factor_gt 0.1542
_refine_ls_wR_factor_ref 0.1737
_reflns_number_gt 6675
_reflns_number_total 9618
_reflns_threshold_expression >2\s(I)
_cod_data_source_file ja401523x_si_003.cif
_cod_data_source_block c262
_cod_original_formula_sum 'C50.50 H58 Au B9 N3 O2.50 P2'
_cod_database_code 4119520

loop_
_symmetry_equiv_pos_as_xyz
'x, y, z'
'-x, y+1/2, -z+1/2'
'-x, -y, -z'
'x, -y-1/2, z-1/2'

loop_
_atom_site_label
_atom_site_type_symbol
_atom_site_fract_x
_atom_site_fract_y
_atom_site_fract_z
_atom_site_U_iso_or_equiv
_atom_site_adp_type
_atom_site_occupancy
_atom_site_symmetry_multiplicity
_atom_site_calc_flag
_atom_site_refinement_flags
Au1 Au 0.22363(3) 0.184875(12) 0.93727(3) 0.04256(15) Uani 1 1 d .
P1 P 0.2871(2) 0.12018(7) 1.04553(16) 0.0323(5) Uani 1 1 d .
P2 P 0.0471(2) 0.16371(8) 0.95960(19) 0.0397(6) Uani 1 1 d .
N1 N 0.3760(6) 0.2648(2) 0.9104(6) 0.0393(19) Uani 1 1 d .
N2 N 0.3852(6) 0.2101(2) 0.8173(5) 0.0388(18) Uani 1 1 d .
N3 N 0.3354(8) 0.0858(3) 0.6727(6) 0.051(2) Uani 1 1 d .
B1 B 0.1262(11) 0.1697(4) 1.2628(11) 0.056(4) Uani 1 1 d .
B2 B 0.1654(9) 0.1764(3) 1.1562(9) 0.042(3) Uani 1 1 d .
B3 B 0.2373(13) 0.1379(4) 1.2381(9) 0.052(3) Uani 1 1 d .
B4 B 0.0224(11) 0.1765(4) 1.1624(10) 0.053(3) Uani 1 1 d .
B5 B -0.0327(11) 0.1215(4) 1.1243(9) 0.048(3) Uani 1 1 d .
B6 B 0.1825(11) 0.0828(4) 1.1998(8) 0.043(3) Uani 1 1 d .
B7 B 0.0359(12) 0.0805(4) 1.2119(8) 0.049(3) Uani 1 1 d .
B8 B 0.0049(12) 0.1346(5) 1.2451(10) 0.060(4) Uani 1 1 d .
B9 B 0.1371(11) 0.1107(5) 1.2924(10) 0.055(3) Uani 1 1 d .
C1 C 0.3343(7) 0.2231(3) 0.8851(6) 0.034(2) Uani 1 1 d .
C2 C 0.4504(8) 0.2773(3) 0.8566(8) 0.043(2) Uani 1 1 d .
H2 H 0.4905 0.3049 0.8607 0.052 Uiso 1 1 calc R
C3 C 0.4555(8) 0.2434(3) 0.7978(7) 0.042(2) Uani 1 1 d .
H3 H 0.4988 0.2425 0.7516 0.050 Uiso 1 1 calc R
C4 C 0.3466(9) 0.2916(3) 0.9834(7) 0.047(2) Uani 1 1 d .
H4A H 0.3870 0.3203 0.9886 0.070 Uiso 1 1 calc R
H4C H 0.3673 0.2753 1.0428 0.070 Uiso 1 1 calc R
H4D H 0.2655 0.2973 0.9683 0.070 Uiso 1 1 calc R
C5 C 0.3665(8) 0.1678(3) 0.7713(7) 0.041(2) Uani 1 1 d .
C6 C 0.2726(9) 0.1625(3) 0.6976(7) 0.043(2) Uani 1 1 d .
C7 C 0.1891(9) 0.1965(3) 0.6685(7) 0.048(3) Uani 1 1 d .
H7 H 0.1951 0.2246 0.7001 0.058 Uiso 1 1 calc R
C8 C 0.1009(10) 0.1884(4) 0.5954(7) 0.057(3) Uani 1 1 d .
H8 H 0.0440 0.2105 0.5764 0.068 Uiso 1 1 calc R
C9 C 0.0956(12) 0.1470(4) 0.5483(9) 0.067(3) Uani 1 1 d .
H9 H 0.0345 0.1420 0.4967 0.081 Uiso 1 1 calc R
C10 C 0.1696(11) 0.1152(5) 0.5715(8) 0.068(3) Uani 1 1 d .
H10 H 0.1620 0.0882 0.5358 0.082 Uiso 1 1 calc R
C11 C 0.2616(9) 0.1201(4) 0.6491(7) 0.048(3) Uani 1 1 d .
C12 C 0.4221(9) 0.0914(3) 0.7459(8) 0.048(3) Uani 1 1 d .
C13 C 0.5006(10) 0.0544(3) 0.7742(9) 0.055(3) Uani 1 1 d .
H13 H 0.4909 0.0273 0.7390 0.066 Uiso 1 1 calc R
C14 C 0.5867(9) 0.0578(4) 0.8492(10) 0.062(3) Uani 1 1 d .
H14 H 0.6359 0.0330 0.8669 0.074 Uiso 1 1 calc R
C15 C 0.6042(9) 0.0979(4) 0.9016(9) 0.060(3) Uani 1 1 d .
H15 H 0.6661 0.0996 0.9537 0.072 Uiso 1 1 calc R
C16 C 0.5357(8) 0.1340(3) 0.8801(8) 0.050(3) Uani 1 1 d .
H16 H 0.5484 0.1604 0.9177 0.060 Uiso 1 1 calc R
C17 C 0.4433(9) 0.1323(3) 0.7995(8) 0.049(3) Uani 1 1 d .
C18 C 0.0672(7) 0.1433(3) 1.0807(7) 0.035(2) Uani 1 1 d .
C19 C 0.1889(8) 0.1223(3) 1.1238(6) 0.035(2) Uani 1 1 d .
C20 C -0.0658(8) 0.2050(3) 0.9402(8) 0.047(3) Uani 1 1 d .
C21 C -0.0449(9) 0.2462(3) 0.9057(7) 0.049(3) Uani 1 1 d .
H21 H 0.0275 0.2528 0.8955 0.059 Uiso 1 1 calc R
C22 C -0.1299(10) 0.2785(4) 0.8855(9) 0.064(3) Uani 1 1 d .
H22 H -0.1144 0.3069 0.8611 0.076 Uiso 1 1 calc R
C23 C -0.2321(9) 0.2707(3) 0.8997(9) 0.059(3) Uani 1 1 d .
H23 H -0.2887 0.2931 0.8857 0.071 Uiso 1 1 calc R
C24 C -0.2549(9) 0.2297(4) 0.9349(12) 0.087(5) Uani 1 1 d .
H24 H -0.3273 0.2242 0.9462 0.104 Uiso 1 1 calc R
C25 C -0.1737(9) 0.1963(3) 0.9540(12) 0.083(5) Uani 1 1 d .
H25 H -0.1911 0.1678 0.9762 0.099 Uiso 1 1 calc R
C26 C -0.0083(8) 0.1173(3) 0.8815(7) 0.039(2) Uani 1 1 d .
C27 C 0.0335(11) 0.1128(4) 0.8010(8) 0.064(3) Uani 1 1 d .
H27 H 0.0878 0.1337 0.7899 0.077 Uiso 1 1 calc R
C28 C -0.0020(11) 0.0785(4) 0.7366(9) 0.069(3) Uani 1 1 d .
H28 H 0.0258 0.0766 0.6813 0.083 Uiso 1 1 calc R
C29 C -0.0772(9) 0.0477(3) 0.7542(8) 0.053(3) Uani 1 1 d .
H29 H -0.1021 0.0240 0.7109 0.063 Uiso 1 1 calc R
C30 C -0.1174(9) 0.0506(3) 0.8344(8) 0.050(3) Uani 1 1 d .
H30 H -0.1688 0.0285 0.8463 0.060 Uiso 1 1 calc R
C31 C -0.0838(8) 0.0852(3) 0.8984(7) 0.044(2) Uani 1 1 d .
H31 H -0.1126 0.0869 0.9533 0.053 Uiso 1 1 calc R
C32 C 0.4284(8) 0.1243(3) 1.1184(7) 0.039(2) Uani 1 1 d .
C33 C 0.4789(9) 0.0895(3) 1.1759(8) 0.051(3) Uani 1 1 d .
H33 H 0.4381 0.0625 1.1788 0.061 Uiso 1 1 calc R
C34 C 0.5877(10) 0.0933(4) 1.2293(9) 0.068(4) Uani 1 1 d .
H34 H 0.6210 0.0693 1.2685 0.082 Uiso 1 1 calc R
C35 C 0.6469(10) 0.1326(4) 1.2245(10) 0.073(4) Uani 1 1 d .
H35 H 0.7220 0.1353 1.2596 0.088 Uiso 1 1 calc R
C36 C 0.5976(9) 0.1682(4) 1.1689(9) 0.063(3) Uani 1 1 d .
H36 H 0.6379 0.1955 1.1671 0.075 Uiso 1 1 calc R
C37 C 0.4876(8) 0.1635(3) 1.1153(7) 0.041(2) Uani 1 1 d .
H37 H 0.4537 0.1877 1.0767 0.049 Uiso 1 1 calc R
C38 C 0.2753(7) 0.0631(3) 1.0002(6) 0.0302(19) Uani 1 1 d .
C39 C 0.3626(8) 0.0441(3) 0.9665(7) 0.044(2) Uani 1 1 d .
H39 H 0.4325 0.0593 0.9745 0.053 Uiso 1 1 calc R
C40 C 0.3475(8) 0.0026(3) 0.9210(7) 0.045(2) Uani 1 1 d .
H40 H 0.4073 -0.0101 0.8979 0.054 Uiso 1 1 calc R
C41 C 0.2489(8) -0.0200(3) 0.9093(6) 0.038(2) Uani 1 1 d .
H41 H 0.2395 -0.0480 0.8772 0.046 Uiso 1 1 calc R
C42 C 0.1627(8) -0.0024(3) 0.9440(6) 0.034(2) Uani 1 1 d .
H42 H 0.0938 -0.0183 0.9365 0.041 Uiso 1 1 calc R
C43 C 0.1761(8) 0.0387(3) 0.9901(6) 0.036(2) Uani 1 1 d .
H43 H 0.1166 0.0504 1.0151 0.044 Uiso 1 1 calc R
C44 C 0.6925(10) 0.1892(4) 0.6568(8) 0.056(3) Uani 1 1 d .
C45 C 0.8070(11) 0.2074(5) 0.6628(11) 0.089(4) Uani 1 1 d .
H45A H 0.8023 0.2397 0.6493 0.133 Uiso 1 1 calc R
H45B H 0.8416 0.1920 0.6173 0.133 Uiso 1 1 calc R
H45C H 0.8528 0.2024 0.7258 0.133 Uiso 1 1 calc R
C46 C 0.6868(13) 0.1400(5) 0.6768(13) 0.105(6) Uani 1 1 d .
H46A H 0.6083 0.1312 0.6716 0.157 Uiso 1 1 calc R
H46B H 0.7300 0.1337 0.7401 0.157 Uiso 1 1 calc R
H46C H 0.7183 0.1228 0.6317 0.157 Uiso 1 1 calc R
C47 C 0.4355(19) 0.0404(5) 1.4197(11) 0.102(6) Uani 1 1 d .
C48 C 0.4500(17) 0.0851(5) 1.4631(13) 0.130(7) Uani 1 1 d .
H48A H 0.5235 0.0973 1.4595 0.195 Uiso 1 1 calc R
H48B H 0.4455 0.0827 1.5286 0.195 Uiso 1 1 calc R
H48C H 0.3906 0.1053 1.4302 0.195 Uiso 1 1 calc R
C49 C 0.332(2) 0.0128(7) 1.4147(16) 0.161(10) Uani 1 1 d .
H49A H 0.3388 -0.0156 1.3826 0.241 Uiso 1 1 calc R
H49B H 0.2663 0.0294 1.3802 0.241 Uiso 1 1 calc R
H49C H 0.3227 0.0065 1.4780 0.241 Uiso 1 1 calc R
C50 C -0.157(2) 0.0477(8) 0.4439(17) 0.099(13) Uani 0.50 1 d PD
C51 C -0.1688(17) 0.0209(7) 0.3567(14) 0.052(6) Uani 0.50 1 d P
H51A H -0.2289 0.0337 0.3081 0.078 Uiso 0.50 1 calc PR
H51B H -0.1875 -0.0103 0.3688 0.078 Uiso 0.50 1 calc PR
H51C H -0.0980 0.0216 0.3360 0.078 Uiso 0.50 1 calc PR
C52 C -0.058(2) 0.0244(10) 0.506(2) 0.090(9) Uani 0.50 1 d P
H52A H -0.0359 0.0411 0.5651 0.135 Uiso 0.50 1 calc PR
H52B H 0.0046 0.0232 0.4753 0.135 Uiso 0.50 1 calc PR
H52C H -0.0801 -0.0063 0.5195 0.135 Uiso 0.50 1 calc PR
O1 O 0.6092(7) 0.2125(3) 0.6379(6) 0.076(2) Uani 1 1 d .
O2 O 0.5170(14) 0.0270(5) 1.3885(9) 0.146(6) Uani 1 1 d .
O3 O -0.1938(18) 0.0849(8) 0.4633(14) 0.106(7) Uani 0.50 1 d PD
H1B H 0.140(13) 0.194(5) 1.301(12) 0.127 Uiso 1 1 d .
H2B H 0.217(12) 0.210(5) 1.111(11) 0.127 Uiso 1 1 d .
H3B H 0.319(13) 0.146(5) 1.269(11) 0.127 Uiso 1 1 d .
H4B H -0.040(12) 0.206(5) 1.126(11) 0.127 Uiso 1 1 d .
H5B H -0.126(13) 0.122(5) 1.080(11) 0.127 Uiso 1 1 d .
H6B H 0.246(12) 0.052(5) 1.212(10) 0.127 Uiso 1 1 d .
H7B H -0.012(12) 0.053(5) 1.235(11) 0.127 Uiso 1 1 d .
H8B H -0.051(12) 0.137(5) 1.290(11) 0.127 Uiso 1 1 d .
H9B H 0.152(12) 0.100(5) 1.364(11) 0.127 Uiso 1 1 d .
H10B H 0.065(13) 0.068(5) 1.155(11) 0.127 Uiso 1 1 d .

loop_
_atom_site_aniso_label
_atom_site_aniso_U_11
_atom_site_aniso_U_22
_atom_site_aniso_U_33
_atom_site_aniso_U_23
_atom_site_aniso_U_13
_atom_site_aniso_U_12
Au1 0.0496(3) 0.0309(2) 0.0486(2) -0.00219(18) 0.01407(18) -0.01166(18)
P1 0.0366(14) 0.0216(10) 0.0375(14) -0.0024(9) 0.0059(11) -0.0029(10)
P2 0.0406(15) 0.0245(11) 0.0517(16) 0.0025(11) 0.0055(12) -0.0069(10)
N1 0.040(5) 0.031(4) 0.047(5) 0.006(4) 0.010(4) -0.002(3)
N2 0.041(5) 0.032(4) 0.042(5) 0.005(4) 0.006(4) 0.000(4)
N3 0.063(6) 0.043(5) 0.054(6) 0.000(4) 0.027(5) 0.006(5)
B1 0.048(8) 0.048(7) 0.077(10) -0.028(7) 0.025(7) -0.010(6)
B2 0.029(6) 0.023(5) 0.072(8) -0.021(5) 0.006(6) -0.010(4)
B3 0.073(9) 0.047(7) 0.043(7) -0.009(6) 0.029(7) -0.011(6)
B4 0.048(8) 0.040(7) 0.075(9) -0.030(6) 0.021(7) -0.015(6)
B5 0.061(8) 0.028(5) 0.056(8) -0.011(5) 0.019(6) -0.007(5)
B6 0.051(7) 0.039(6) 0.036(6) -0.005(5) 0.003(5) -0.011(5)
B7 0.074(9) 0.044(7) 0.032(6) -0.010(5) 0.019(6) -0.007(6)
B8 0.058(9) 0.061(8) 0.067(9) -0.035(7) 0.028(7) -0.022(7)
B9 0.060(9) 0.054(7) 0.050(8) -0.016(6) 0.012(7) -0.009(6)
C1 0.035(5) 0.033(5) 0.034(5) 0.006(4) 0.004(4) 0.006(4)
C2 0.033(6) 0.028(5) 0.071(7) 0.006(5) 0.016(5) -0.003(4)
C3 0.038(6) 0.040(5) 0.052(6) 0.015(5) 0.019(5) 0.001(4)
C4 0.050(6) 0.032(5) 0.057(7) -0.001(5) 0.012(5) -0.008(5)
C5 0.044(6) 0.035(5) 0.045(6) -0.004(4) 0.014(5) 0.003(4)
C6 0.055(7) 0.040(5) 0.038(6) 0.005(4) 0.018(5) -0.002(5)
C7 0.069(8) 0.046(6) 0.030(5) -0.001(4) 0.012(5) 0.005(5)
C8 0.065(8) 0.065(7) 0.039(6) 0.017(6) 0.011(5) 0.015(6)
C9 0.103(11) 0.059(7) 0.046(7) 0.002(6) 0.030(7) -0.011(7)
C10 0.084(9) 0.090(10) 0.033(6) 0.006(6) 0.020(6) -0.002(8)
C11 0.065(7) 0.051(6) 0.034(6) -0.005(5) 0.026(5) -0.009(5)
C12 0.043(6) 0.039(5) 0.067(8) -0.002(5) 0.024(6) 0.002(5)
C13 0.062(8) 0.032(5) 0.081(9) 0.006(5) 0.034(7) 0.018(5)
C14 0.038(7) 0.053(7) 0.097(10) 0.012(7) 0.021(7) 0.018(5)
C15 0.041(7) 0.048(6) 0.089(9) 0.009(6) 0.010(6) 0.006(5)
C16 0.038(6) 0.037(5) 0.072(8) 0.005(5) 0.007(5) 0.001(5)
C17 0.044(6) 0.036(5) 0.069(8) 0.003(5) 0.018(6) 0.004(5)
C18 0.033(5) 0.024(4) 0.048(6) -0.006(4) 0.009(4) -0.003(4)
C19 0.041(5) 0.024(4) 0.039(5) -0.010(4) 0.008(4) -0.003(4)
C20 0.043(6) 0.023(4) 0.069(7) 0.001(5) 0.000(5) -0.004(4)
C21 0.053(7) 0.039(5) 0.050(6) 0.014(5) 0.001(5) -0.006(5)
C22 0.053(8) 0.039(6) 0.085(9) 0.023(6) -0.015(6) -0.006(5)
C23 0.045(7) 0.035(5) 0.087(9) 0.012(6) -0.006(6) 0.003(5)
C24 0.030(7) 0.049(7) 0.174(16) 0.033(8) 0.007(8) 0.004(5)
C25 0.032(7) 0.028(5) 0.181(16) 0.025(7) 0.011(8) 0.001(5)
C26 0.043(6) 0.030(5) 0.041(6) -0.001(4) 0.003(5) -0.002(4)
C27 0.096(10) 0.040(6) 0.058(8) -0.004(5) 0.024(7) -0.021(6)
C28 0.095(10) 0.060(7) 0.051(7) -0.002(6) 0.011(7) -0.017(7)
C29 0.063(7) 0.039(6) 0.047(7) -0.001(5) -0.007(6) -0.005(5)
C30 0.044(6) 0.045(6) 0.055(7) -0.006(5) -0.002(5) -0.013(5)
C31 0.038(6) 0.042(5) 0.047(6) 0.000(5) -0.002(5) -0.007(5)
C32 0.033(5) 0.031(5) 0.052(6) -0.014(4) 0.009(5) 0.000(4)
C33 0.043(6) 0.038(5) 0.068(8) -0.016(5) 0.001(6) 0.000(5)
C34 0.063(8) 0.049(7) 0.077(9) -0.019(6) -0.020(7) -0.001(6)
C35 0.039(7) 0.074(9) 0.093(10) -0.032(8) -0.014(7) -0.002(6)
C36 0.036(6) 0.059(7) 0.091(10) -0.032(7) 0.009(6) -0.019(6)
C37 0.042(6) 0.039(5) 0.043(6) -0.012(4) 0.011(5) -0.003(4)
C38 0.038(5) 0.023(4) 0.028(5) -0.001(3) 0.003(4) -0.003(4)
C39 0.044(6) 0.029(5) 0.057(7) -0.008(4) 0.009(5) -0.005(4)
C40 0.041(6) 0.032(5) 0.062(7) -0.005(5) 0.010(5) 0.004(4)
C41 0.048(6) 0.031(5) 0.031(5) -0.002(4) 0.000(4) -0.002(4)
C42 0.042(6) 0.030(4) 0.030(5) 0.000(4) 0.006(4) -0.010(4)
C43 0.043(6) 0.027(4) 0.038(5) -0.003(4) 0.006(4) -0.005(4)
C44 0.055(7) 0.071(8) 0.044(6) 0.003(6) 0.019(5) 0.016(6)
C45 0.068(10) 0.098(11) 0.092(11) 0.000(9) 0.000(8) -0.014(8)
C46 0.095(11) 0.076(10) 0.152(16) 0.049(10) 0.046(11) 0.006(8)
C47 0.181(19) 0.060(9) 0.071(10) 0.003(8) 0.039(11) 0.038(11)
C48 0.175(19) 0.096(12) 0.113(15) -0.002(11) 0.019(13) 0.071(13)
C49 0.20(2) 0.100(14) 0.16(2) 0.057(14) -0.020(17) -0.007(15)
C50 0.17(3) 0.09(2) 0.029(13) -0.004(14) -0.009(16) -0.10(2)
C51 0.051(13) 0.064(13) 0.046(12) 0.024(11) 0.019(10) 0.037(11)
C52 0.10(2) 0.11(2) 0.065(19) -0.015(17) 0.012(17) -0.008(18)
O1 0.073(6) 0.075(6) 0.080(6) 0.004(5) 0.017(5) 0.016(5)
O2 0.219(15) 0.139(11) 0.095(9) 0.001(8) 0.063(10) 0.082(11)
O3 0.122(18) 0.116(18) 0.064(13) -0.009(13) -0.012(12) -0.047(15)

loop_
_atom_type_symbol
_atom_type_description
_atom_type_scat_dispersion_real
_atom_type_scat_dispersion_imag
_atom_type_scat_source
C C 0.0033 0.0016 'International Tables Vol C Tables 4.2.6.8 and 6.1.1.4'
H H 0.0000 0.0000 'International Tables Vol C Tables 4.2.6.8 and 6.1.1.4'
B B 0.0013 0.0007 'International Tables Vol C Tables 4.2.6.8 and 6.1.1.4'
N N 0.0061 0.0033 'International Tables Vol C Tables 4.2.6.8 and 6.1.1.4'
O O 0.0106 0.0060 'International Tables Vol C Tables 4.2.6.8 and 6.1.1.4'
P P 0.1023 0.0942 'International Tables Vol C Tables 4.2.6.8 and 6.1.1.4'
Au Au -2.0133 8.8022 'International Tables Vol C Tables 4.2.6.8 and 6.1.1.4'

loop_
_geom_angle_atom_site_label_1
_geom_angle_atom_site_label_2
_geom_angle_atom_site_label_3
_geom_angle
C1 Au1 P2 155.6(2)
C1 Au1 P1 121.9(2)
P2 Au1 P1 82.47(8)
C38 P1 C32 105.4(4)
C38 P1 C19 104.6(4)
C32 P1 C19 107.1(4)
C38 P1 Au1 119.7(3)
C32 P1 Au1 116.1(3)
C19 P1 Au1 102.6(3)
C20 P2 C26 104.4(5)
C20 P2 C18 107.8(5)
C26 P2 C18 108.0(4)
C20 P2 Au1 119.2(3)
C26 P2 Au1 109.8(3)
C18 P2 Au1 107.2(3)
C1 N1 C2 110.1(8)
C1 N1 C4 124.4(8)
C2 N1 C4 125.5(8)
C1 N2 C3 111.2(8)
C1 N2 C5 123.6(8)
C3 N2 C5 125.2(8)
C12 N3 C11 118.4(9)
B4 B1 B2 61.1(8)
B4 B1 B3 109.8(10)
B2 B1 B3 59.8(7)
B4 B1 B8 61.1(8)
B2 B1 B8 108.7(9)
B3 B1 B8 108.1(9)
B4 B1 B9 108.6(9)
B2 B1 B9 107.8(8)
B3 B1 B9 60.5(7)
B8 B1 B9 58.7(8)
C19 B2 C18 55.3(5)
C19 B2 B3 59.4(6)
C18 B2 B3 103.8(7)
C19 B2 B1 103.9(8)
C18 B2 B1 102.7(8)
B3 B2 B1 60.3(8)
C19 B2 B4 104.1(7)
C18 B2 B4 59.2(6)
B3 B2 B4 108.4(9)
B1 B2 B4 58.9(8)
C19 B3 B2 59.5(6)
C19 B3 B1 103.6(10)
B2 B3 B1 59.9(8)
C19 B3 B9 101.2(9)
B2 B3 B9 108.3(10)
B1 B3 B9 61.0(7)
C19 B3 B6 55.2(6)
B2 B3 B6 106.5(9)
B1 B3 B6 107.6(9)
B9 B3 B6 59.3(7)
B1 B4 C18 103.9(9)
B1 B4 B2 60.0(7)
C18 B4 B2 59.7(6)
B1 B4 B8 60.9(8)
C18 B4 B8 100.4(8)
B2 B4 B8 107.7(10)
B1 B4 B5 108.1(10)
C18 B4 B5 54.9(6)
B2 B4 B5 106.6(8)
B8 B4 B5 59.2(7)
C18 B5 B8 104.9(9)
C18 B5 B4 60.3(6)
B8 B5 B4 59.8(8)
C18 B5 B7 106.0(9)
B8 B5 B7 57.9(7)
B4 B5 B7 107.6(9)
C19 B6 B9 105.0(8)
C19 B6 B3 59.5(6)
B9 B6 B3 59.9(7)
C19 B6 B7 106.8(9)
B9 B6 B7 57.9(7)
B3 B6 B7 107.7(8)
B8 B7 B9 60.3(8)
B8 B7 B5 59.5(8)
B9 B7 B5 106.1(9)
B8 B7 B6 105.6(9)
B9 B7 B6 59.5(7)
B5 B7 B6 102.1(8)
B7 B8 B9 60.1(8)
B7 B8 B5 62.7(7)
B9 B8 B5 108.4(9)
B7 B8 B1 110.8(10)
B9 B8 B1 61.2(8)
B5 B8 B1 107.2(10)
B7 B8 B4 112.6(9)
B9 B8 B4 108.1(9)
B5 B8 B4 61.0(7)
B1 B8 B4 58.0(8)
B7 B9 B8 59.6(7)
B7 B9 B6 62.6(7)
B8 B9 B6 107.5(9)
B7 B9 B3 112.2(9)
B8 B9 B3 107.4(10)
B6 B9 B3 60.7(7)
B7 B9 B1 109.3(10)
B8 B9 B1 60.0(8)
B6 B9 B1 106.6(9)
B3 B9 B1 58.4(7)
N2 C1 N1 104.9(7)
N2 C1 Au1 125.1(6)
N1 C1 Au1 130.0(7)
C3 C2 N1 107.4(8)
C2 C3 N2 106.5(8)
C6 C5 C17 121.2(9)
C6 C5 N2 119.1(8)
C17 C5 N2 119.7(9)
C5 C6 C7 123.8(9)
C5 C6 C11 116.9(9)
C7 C6 C11 119.2(10)
C8 C7 C6 119.8(10)
C7 C8 C9 118.9(11)
C10 C9 C8 123.6(14)
C9 C10 C11 121.1(13)
N3 C11 C10 119.5(10)
N3 C11 C6 123.2(10)
C10 C11 C6 117.2(11)
N3 C12 C17 123.9(9)
N3 C12 C13 119.2(10)
C17 C12 C13 116.9(11)
C14 C13 C12 121.4(11)
C13 C14 C15 120.5(10)
C16 C15 C14 122.1(12)
C15 C16 C17 119.5(10)
C5 C17 C12 116.3(10)
C5 C17 C16 124.1(9)
C12 C17 C16 119.5(9)
C19 C18 B5 113.4(8)
C19 C18 B4 110.8(8)
B5 C18 B4 64.9(6)
C19 C18 B2 61.5(5)
B5 C18 B2 116.2(8)
B4 C18 B2 61.1(6)
C19 C18 P2 114.9(6)
B5 C18 P2 124.0(7)
B4 C18 P2 119.1(7)
B2 C18 P2 110.7(6)
C18 C19 B6 111.6(8)
C18 C19 B3 111.6(8)
B6 C19 B3 65.4(7)
C18 C19 B2 63.2(6)
B6 C19 B2 116.4(8)
B3 C19 B2 61.2(7)
C18 C19 P1 116.2(6)
B6 C19 P1 122.7(7)
B3 C19 P1 119.4(7)
B2 C19 P1 112.2(6)
C21 C20 C25 118.4(9)
C21 C20 P2 117.5(8)
C25 C20 P2 124.0(7)
C20 C21 C22 120.1(10)
C23 C22 C21 121.6(10)
C22 C23 C24 119.4(10)
C23 C24 C25 120.8(11)
C24 C25 C20 119.6(10)
C31 C26 C27 118.1(9)
C31 C26 P2 125.0(8)
C27 C26 P2 116.9(7)
C28 C27 C26 122.0(11)
C29 C28 C27 118.9(12)
C28 C29 C30 120.3(10)
C29 C30 C31 121.2(10)
C26 C31 C30 119.5(10)
C37 C32 C33 118.9(9)
C37 C32 P1 118.3(8)
C33 C32 P1 122.8(7)
C34 C33 C32 121.5(10)
C35 C34 C33 119.0(11)
C34 C35 C36 120.6(11)
C35 C36 C37 119.3(10)
C32 C37 C36 120.6(10)
C43 C38 C39 118.0(8)
C43 C38 P1 121.4(7)
C39 C38 P1 120.3(7)
C38 C39 C40 119.9(9)
C41 C40 C39 121.1(9)
C40 C41 C42 119.9(9)
C41 C42 C43 120.0(9)
C42 C43 C38 121.0(9)
O1 C44 C45 122.5(12)
O1 C44 C46 122.1(12)
C45 C44 C46 115.4(11)
O2 C47 C48 115(2)
O2 C47 C49 122.7(17)
C48 C47 C49 122.4(18)
O3 C50 C51 134(2)
O3 C50 C52 123(2)
C51 C50 C52 101(2)

loop_
_geom_bond_atom_site_label_1
_geom_bond_atom_site_label_2
_geom_bond_distance
Au1 C1 2.041(9)
Au1 P2 2.339(3)
Au1 P1 2.505(2)
P1 C38 1.816(8)
P1 C32 1.820(10)
P1 C19 1.839(9)
P2 C20 1.819(10)
P2 C26 1.825(9)
P2 C18 1.844(10)
N1 C1 1.359(11)
N1 C2 1.381(12)
N1 C4 1.445(12)
N2 C1 1.344(11)
N2 C3 1.381(11)
N2 C5 1.421(12)
N3 C12 1.340(14)
N3 C11 1.351(13)
B1 B4 1.73(2)
B1 B2 1.749(19)
B1 B3 1.757(18)
B1 B8 1.783(18)
B1 B9 1.805(19)
B2 C19 1.718(12)
B2 C18 1.745(13)
B2 B3 1.747(19)
B2 B4 1.769(16)
B3 C19 1.716(15)
B3 B9 1.796(18)
B3 B6 1.810(16)
B4 C18 1.735(14)
B4 B8 1.79(2)
B4 B5 1.809(15)
B5 C18 1.635(15)
B5 B8 1.776(19)
B5 B7 1.832(19)
B6 C19 1.635(14)
B6 B9 1.785(17)
B6 B7 1.840(19)
B7 B8 1.746(17)
B7 B9 1.756(18)
B8 B9 1.76(2)
C2 C3 1.338(13)
C5 C6 1.401(14)
C5 C17 1.412(13)
C6 C7 1.431(14)
C6 C11 1.439(13)
C7 C8 1.362(15)
C8 C9 1.407(15)
C9 C10 1.299(17)
C10 C11 1.419(16)
C12 C17 1.440(14)
C12 C13 1.457(14)
C13 C14 1.347(16)
C14 C15 1.408(16)
C15 C16 1.354(14)
C16 C17 1.443(15)
C18 C19 1.606(13)
C20 C21 1.373(13)
C20 C25 1.400(15)
C21 C22 1.395(14)
C22 C23 1.332(15)
C23 C24 1.375(15)
C24 C25 1.386(14)
C26 C31 1.387(13)
C26 C27 1.396(14)
C27 C28 1.392(15)
C28 C29 1.362(15)
C29 C30 1.378(15)
C30 C31 1.393(13)
C32 C37 1.377(12)
C32 C33 1.390(14)
C33 C34 1.389(15)
C34 C35 1.382(17)
C35 C36 1.389(17)
C36 C37 1.404(14)
C38 C43 1.391(12)
C38 C39 1.392(13)
C39 C40 1.395(12)
C40 C41 1.355(13)
C41 C42 1.372(13)
C42 C43 1.389(11)
C44 O1 1.210(12)
C44 C45 1.484(17)
C44 C46 1.494(16)
C47 O2 1.25(2)
C47 C48 1.47(2)
C47 C49 1.50(3)
C50 O3 1.248(10)
C50 C51 1.49(3)
C50 C52 1.51(4)
